data_1557118
loop_
_publ_author_name
'Storey, Caroline M.'
'Kalpokas, Audrius'
'Gyton, Matthew R.'
'Kr\"amer, Tobias'
'Chaplin, Adrian B.'

_publ_section_title
;
 A shape changing tandem Rh(CNC) catalyst: preparation of
 bicyclo[4.2.0]octa-1,5,7-trienes from terminal aryl alkynes.
;
_journal_issue 8
_journal_name_full 'Chemical science'
_journal_page_first 2051
_journal_page_last 2057
_journal_paper_doi 10.1039/c9sc06153c
_journal_volume 11
_journal_year 2020
_chemical_formula_moiety 'C32 H43 N5 Rh, C32 H12 B F24, 0.5(C6 H14)'
_chemical_formula_sum 'C67 H62 B F24 N5 Rh'
_chemical_formula_weight 1506.93
_chemical_melting_point ?
_space_group_crystal_system triclinic
_space_group_IT_number 2
_space_group_name_Hall '-P 1'
_space_group_name_H-M_alt 'P -1'
_atom_sites_solution_hydrogens geom
_atom_sites_solution_primary dual
_atom_sites_solution_secondary difmap
_audit_creation_date 2019-06-26
_audit_creation_method
;
Olex2 1.2
(compiled 2018.05.29 svn.r3510 for OlexSys, GUI svn.r5506)
;
_audit_update_record
;
2019-12-04 deposited with the CCDC.	2020-01-22 downloaded from the CCDC.
;
_cell_angle_alpha 84.062(3)
_cell_angle_beta 73.668(3)
_cell_angle_gamma 70.038(3)
_cell_formula_units_Z 2
_cell_length_a 11.7452(4)
_cell_length_b 16.7896(5)
_cell_length_c 18.5777(7)
_cell_measurement_reflns_used 14260
_cell_measurement_temperature 150(2)
_cell_measurement_theta_max 73.0740
_cell_measurement_theta_min 3.7000
_cell_volume 3304.3(2)
_computing_cell_refinement 'CrysAlisPro 1.171.40.45a (Rigaku OD, 2019)'
_computing_data_collection 'CrysAlisPro 1.171.40.45a (Rigaku OD, 2019)'
_computing_data_reduction 'CrysAlisPro 1.171.40.45a (Rigaku OD, 2019)'
_computing_molecular_graphics 'Olex2 (Dolomanov et al., 2009)'
_computing_publication_material 'Olex2 (Dolomanov et al., 2009)'
_computing_structure_refinement 'ShelXL (Sheldrick, 2015)'
_computing_structure_solution 'ShelXT (Sheldrick, 2015)'
_diffrn_ambient_environment N~2~
_diffrn_ambient_temperature 150(2)
_diffrn_detector 'CCD plate'
_diffrn_detector_area_resol_mean 5.3046
_diffrn_detector_type AtlasS2
_diffrn_measured_fraction_theta_full 0.997
_diffrn_measured_fraction_theta_max 0.997
_diffrn_measurement_details
;
List of Runs (angles in degrees, time in seconds):

  # Type    Start    End  Width  t~exp~   \w     \q     \k     \f   Frames
#--------------------------------------------------------------------------
  1  \w    -66.00  33.00   1.00   12.50    --  -41.57  37.00 120.00   99
  2  \w    -93.00  -2.00   1.00   12.50    --  -41.57 125.00-180.00   91
  3  \w   -116.00 -17.00   1.00   12.50    --  -41.57 -37.00 -60.00   99
  4  \w      1.00  82.00   1.00   12.50    --   41.57 -99.00-150.00   81
  5  \w      9.00 118.00   1.00   12.50    --   41.57  77.00 -30.00  109
  6  \w     32.00 107.00   1.00   12.50    --   41.57-140.00 140.00   75
  7  \w     34.00 118.00   1.00   50.00    --  107.00-125.00  30.00   84
  8  \w     35.00 136.00   1.00   50.00    --  107.00 -61.00   0.00  101
  9  \w     34.00 118.00   1.00   50.00    --  107.00-125.00 150.00   84
 10  \w     94.00 178.00   1.00   50.00    --  107.00 125.00  90.00   84
 11  \w     24.00 110.00   1.00   50.00    --  107.00 -94.00 150.00   86
 12  \w     34.00 121.00   1.00   50.00    --  107.00-129.00 -46.00   87
 13  \w     31.00 140.00   1.00   50.00    --  107.00 -77.00-120.00  109
 14  \w     94.00 178.00   1.00   50.00    --  107.00 125.00 -60.00   84
 15  \w     94.00 178.00   1.00   50.00    --  107.00 125.00 -30.00   84
 16  \w     81.00 178.00   1.00   50.00    --  107.00  45.00 120.00   97
 17  \w     78.00 178.00   1.00   50.00    --  107.00  61.00  60.00  100
 18  \w     24.00 110.00   1.00   50.00    --  107.00 -94.00  30.00   86
 19  \w     94.00 178.00   1.00   50.00    --  107.00 125.00  60.00   84
 20  \w     34.00 118.00   1.00   50.00    --  107.00-125.00-150.00   84
 21  \w     74.00 178.00   1.00   50.00    --  107.00  77.00 -60.00  104
 22  \w     81.00 178.00   1.00   50.00    --  107.00  45.00  30.00   97
 23  \w   -115.00 -95.00   1.00   12.50    --  -41.57 -57.00  60.00   20
;
_diffrn_measurement_device 'four-circle diffractometer'
_diffrn_measurement_device_type 'Rigaku Oxford Diffraction: SuperNova, Dual, Cu at zero, AtlasS2'
_diffrn_measurement_method '\w scans'
_diffrn_orient_matrix_type 'CrysAlisPro convention (1999,Acta A55,543-557)'
_diffrn_orient_matrix_UB_11 -0.0130123000
_diffrn_orient_matrix_UB_12 -0.0057998000
_diffrn_orient_matrix_UB_13 0.0850759000
_diffrn_orient_matrix_UB_21 0.1419046000
_diffrn_orient_matrix_UB_22 -0.0479216000
_diffrn_orient_matrix_UB_23 -0.0147793000
_diffrn_orient_matrix_UB_31 0.0248018000
_diffrn_orient_matrix_UB_32 0.0848563000
_diffrn_orient_matrix_UB_33 -0.0033528000
_diffrn_radiation_monochromator mirror
_diffrn_radiation_probe x-ray
_diffrn_radiation_type CuK\a
_diffrn_radiation_wavelength 1.54184
_diffrn_reflns_av_R_equivalents 0.0564
_diffrn_reflns_av_unetI/netI 0.0604
_diffrn_reflns_Laue_measured_fraction_full 0.997
_diffrn_reflns_Laue_measured_fraction_max 0.997
_diffrn_reflns_limit_h_max 14
_diffrn_reflns_limit_h_min -14
_diffrn_reflns_limit_k_max 20
_diffrn_reflns_limit_k_min -18
_diffrn_reflns_limit_l_max 22
_diffrn_reflns_limit_l_min -22
_diffrn_reflns_number 39054
_diffrn_reflns_point_group_measured_fraction_full 0.997
_diffrn_reflns_point_group_measured_fraction_max 0.997
_diffrn_reflns_theta_full 70.076
_diffrn_reflns_theta_max 70.076
_diffrn_reflns_theta_min 6.653
_diffrn_source 'micro-focus sealed X-ray tube'
_diffrn_source_type 'SuperNova (Cu) X-ray Source'
_exptl_absorpt_coefficient_mu 3.100
_exptl_absorpt_correction_T_max 1.000
_exptl_absorpt_correction_T_min 0.309
_exptl_absorpt_correction_type gaussian
_exptl_absorpt_process_details
;
CrysAlisPro 1.171.40.45a (Rigaku Oxford Diffraction, 2019)
Numerical absorption correction based on gaussian integration over
			a multifaceted crystal model
Empirical absorption correction using spherical harmonics,
 implemented in SCALE3 ABSPACK scaling algorithm.
;
_exptl_crystal_colour 'pale yellow'
_exptl_crystal_density_diffrn 1.515
_exptl_crystal_density_meas ?
_exptl_crystal_description plate
_exptl_crystal_F_000 1530
_exptl_crystal_recrystallization_method 'Crystals grown from CH2Cl2-hexane at 243 K'
_exptl_crystal_size_max 0.305
_exptl_crystal_size_mid 0.063
_exptl_crystal_size_min 0.031
_refine_diff_density_max 0.758
_refine_diff_density_min -1.957
_refine_diff_density_rms 0.081
_refine_ls_extinction_method none
_refine_ls_goodness_of_fit_ref 1.036
_refine_ls_hydrogen_treatment constr
_refine_ls_matrix_type full
_refine_ls_number_parameters 1108
_refine_ls_number_reflns 12524
_refine_ls_number_restraints 1045
_refine_ls_restrained_S_all 1.067
_refine_ls_R_factor_all 0.0676
_refine_ls_R_factor_gt 0.0561
_refine_ls_shift/su_max 0.001
_refine_ls_shift/su_mean 0.000
_refine_ls_structure_factor_coef Fsqd
_refine_ls_weighting_details 'w=1/[\s^2^(Fo^2^)+(0.0808P)^2^+2.3185P] where P=(Fo^2^+2Fc^2^)/3'
_refine_ls_weighting_scheme calc
_refine_ls_wR_factor_gt 0.1408
_refine_ls_wR_factor_ref 0.1481
_reflns_Friedel_coverage 0.000
_reflns_number_gt 10611
_reflns_number_total 12524
_reflns_threshold_expression 'I > 2\s(I)'
_cod_data_source_file c9sc06153c3.cif
_cod_data_source_block 0512abc19s
_cod_depositor_comments
;
The following automatic conversions were performed:

data item '_chemical_melting_point' value 'not measured' was changed
to '?' -- the value is undefined or not given.

data item '_exptl_crystal_density_meas' value 'not measured' was
changed to '?' -- the value is perceived as not measured.

Automatic conversion script
Id: cif_fix_values 7556 2019-12-06 15:28:31Z antanas 

 Adding full bibliography for 1557116--1557122.cif.

 Adding full bibliography for 1557116--1557122.cif.
;
_cod_database_code 1557118
_shelx_shelxl_version_number 2014/7
_shelx_space_group_comment
;
The symmetry employed for this shelxl refinement is uniquely defined
by the following loop, which should always be used as a source of
symmetry information in preference to the above space-group names.
They are only intended as comments.
;
_olex2_refinement_description
;
1. Fixed Uiso
 At 1.2 times of:
  All C(H) groups, All C(H,H) groups, All C(H,H,H,H) groups
 At 1.5 times of:
  All C(H,H,H) groups
2. Restrained distances
 C415-F7 \\sim C415-F8 \\sim C415-F9 \\sim C415-F7A \\sim C415-F8A \\sim
C415-F9A
 with sigma of 0.01
 F7-F8 \\sim F8-F9 \\sim F9-F7 \\sim F7A-F8A \\sim F8A-F9A \\sim F9A-F7A
 with sigma of 0.01
 C411-F7 \\sim C411-F8 \\sim C411-F9 \\sim C411-F7A \\sim C411-F8A \\sim
C411-F9A
 with sigma of 0.01
 C431-F19 \\sim C431-F20 \\sim C431-F21 \\sim C431-F19A \\sim C431-F20A \\sim
C431-F21A
 with sigma of 0.01
 F19-F20 \\sim F20-F21 \\sim F21-F19 \\sim F19A-F20A \\sim F20A-F21A \\sim
F21A-F19A
 with sigma of 0.01
 C427-F19 \\sim C427-F20 \\sim C427-F21 \\sim C427-F19A \\sim C427-F20A \\sim
C427-F21A
 with sigma of 0.01
 C432-F22 \\sim C432-F23 \\sim C432-F24 \\sim C432-F22A \\sim C432-F23A \\sim
C432-F24A
 with sigma of 0.01
 F22-F23 \\sim F23-F24 \\sim F24-F22 \\sim F22A-F23A \\sim F23A-F24A \\sim
F24A-F22A
 with sigma of 0.01
 C429-F22 \\sim C429-F23 \\sim C429-F24 \\sim C429-F22A \\sim C429-F23A \\sim
C429-F24A
 with sigma of 0.01
 C91B-C90B \\sim C91A-C90A \\sim C92B-C91B \\sim C92A-C91A \\sim C93A-C92A
\\sim C93B-C92B \\sim C94A-
 C93A \\sim C94B-C93B \\sim C95A-C94A \\sim C95B-C94B
 with sigma of 0.01
 C121-C120 \\sim C221-C120 \\sim C222-C221 \\sim C122-C121 \\sim C223-C222
\\sim C123-C122 \\sim C224-
 C223 \\sim C124-C123 \\sim C125-C124 \\sim C225-C224 \\sim C126-C125 \\sim
C226-C225 \\sim C127-C126 ~
 C226-C127
 with sigma of 0.01
3. Restrained planarity
 C90A, C91A, C92A, C93A, C94A, C95A
 with sigma of 0.01
 C90B, C91B, C92B, C93B, C94B, C95B
 with sigma of 0.01
4. Uiso/Uaniso restraints and constraints
C120 \\sim C121 \\sim C221 \\sim C222 \\sim C122 \\sim C123 \\sim C223 \\sim
C124 \\sim C224 \\sim C125 \\sim C225 \\sim C126 \\sim C226 \\sim C127 \\sim F1
\\sim F2 \\sim F3 \\sim F4 \\sim F5 \\sim F6 \\sim F7 \\sim F7A \\sim F8 \\sim
F8A \\sim F9 \\sim F9A \\sim F10 \\sim F11 \\sim F12 \\sim F13 \\sim F14 \\sim
F15 \\sim F16 \\sim F17 \\sim F18 \\sim F19 \\sim F19A \\sim F20 \\sim F20A
\\sim F21 \\sim F21A \\sim F22 \\sim F22A \\sim F23 \\sim F23A \\sim F24 \\sim
F24A \\sim C90A \\sim C91A \\sim C92A \\sim C93A \\sim C94A \\sim C95A \\sim
C90B \\sim C91B \\sim C92B \\sim C93B \\sim C94B \\sim C95B: within 2A with
sigma of 0.01 and sigma for terminal atoms of 0.02
Uanis(C120) \\sim Ueq, Uanis(C121) \\sim Ueq, Uanis(C221) \\sim Ueq,
Uanis(C222) \\sim Ueq, Uanis(C122) \\sim Ueq, Uanis(C123) \\sim Ueq,
Uanis(C223) \\sim Ueq, Uanis(C124) \\sim Ueq, Uanis(C224) \\sim Ueq,
Uanis(C125) \\sim Ueq, Uanis(C225) \\sim Ueq, Uanis(C126) \\sim Ueq,
Uanis(C226) \\sim Ueq, Uanis(C127) \\sim Ueq, Uanis(F1) \\sim Ueq, Uanis(F2)
\\sim Ueq, Uanis(F3) \\sim Ueq, Uanis(F4) \\sim Ueq, Uanis(F5) \\sim Ueq,
Uanis(F6) \\sim Ueq, Uanis(F7) \\sim Ueq, Uanis(F7A) \\sim Ueq, Uanis(F8) \\sim
Ueq, Uanis(F8A) \\sim Ueq, Uanis(F9) \\sim Ueq, Uanis(F9A) \\sim Ueq,
Uanis(F10) \\sim Ueq, Uanis(F11) \\sim Ueq, Uanis(F12) \\sim Ueq, Uanis(F13)
\\sim Ueq, Uanis(F14) \\sim Ueq, Uanis(F15) \\sim Ueq, Uanis(F16) \\sim Ueq,
Uanis(F17) \\sim Ueq, Uanis(F18) \\sim Ueq, Uanis(F19) \\sim Ueq, Uanis(F19A)
\\sim Ueq, Uanis(F20) \\sim Ueq, Uanis(F20A) \\sim Ueq, Uanis(F21) \\sim Ueq,
Uanis(F21A) \\sim Ueq, Uanis(F22) \\sim Ueq, Uanis(F22A) \\sim Ueq, Uanis(F23)
\\sim Ueq, Uanis(F23A) \\sim Ueq, Uanis(F24) \\sim Ueq, Uanis(F24A) \\sim Ueq,
Uanis(C90A) \\sim Ueq, Uanis(C91A) \\sim Ueq, Uanis(C92A) \\sim Ueq,
Uanis(C93A) \\sim Ueq, Uanis(C94A) \\sim Ueq, Uanis(C95A) \\sim Ueq,
Uanis(C90B) \\sim Ueq, Uanis(C91B) \\sim Ueq, Uanis(C92B) \\sim Ueq,
Uanis(C93B) \\sim Ueq, Uanis(C94B) \\sim Ueq, Uanis(C95B) \\sim Ueq: with sigma
of 0.006 and sigma for terminal atoms of 0.012
5. Others
 Sof(H12C)=Sof(H12D)=Sof(H12S)=Sof(H12T)=Sof(C221)=Sof(H22A)=Sof(H22B)=
 Sof(C222)=Sof(H22C)=Sof(H22D)=Sof(C223)=Sof(H22E)=Sof(H22F)=Sof(C224)=
 Sof(H22G)=Sof(H22H)=Sof(C225)=Sof(H22I)=Sof(H22J)=Sof(C226)=Sof(H22K)=
 Sof(H22L)=1-FVAR(1)
 Sof(H12A)=Sof(H12B)=Sof(C121)=Sof(H12E)=Sof(H12F)=Sof(C122)=Sof(H12G)=
 Sof(H12H)=Sof(C123)=Sof(H12I)=Sof(H12J)=Sof(C124)=Sof(H12K)=Sof(H12L)=
 Sof(C125)=Sof(H12M)=Sof(H12N)=Sof(C126)=Sof(H12O)=Sof(H12P)=Sof(H12Q)=
 Sof(H12R)=FVAR(1)
 Sof(C90B)=Sof(H90D)=Sof(H90E)=Sof(H90F)=Sof(C91B)=Sof(H91C)=Sof(H91D)=
 Sof(C92B)=Sof(H92C)=Sof(H92D)=Sof(C93B)=Sof(H93C)=Sof(H93D)=Sof(C94B)=
 Sof(H94C)=Sof(H94D)=Sof(C95B)=Sof(H95D)=Sof(H95E)=Sof(H95F)=0.5*(1-FVAR(3))
 Sof(C90A)=Sof(H90A)=Sof(H90B)=Sof(H90C)=Sof(C91A)=Sof(H91A)=Sof(H91B)=
 Sof(C92A)=Sof(H92A)=Sof(H92B)=Sof(C93A)=Sof(H93A)=Sof(H93B)=Sof(C94A)=
 Sof(H94A)=Sof(H94B)=Sof(C95A)=Sof(H95A)=Sof(H95B)=Sof(H95C)=0.5*FVAR(3)
 Sof(F22A)=Sof(F23A)=Sof(F24A)=1-FVAR(3)
 Sof(F22)=Sof(F23)=Sof(F24)=FVAR(3)
 Sof(F19A)=Sof(F20A)=Sof(F21A)=1-FVAR(4)
 Sof(F19)=Sof(F20)=Sof(F21)=FVAR(4)
 Sof(F7A)=Sof(F8A)=Sof(F9A)=1-FVAR(5)
 Sof(F7)=Sof(F8)=Sof(F9)=FVAR(5)
6.a Ternary CH refined with riding coordinates:
 C2(H2), C3(H3), C4(H4), C5(H5), C6(H6), C7(H7)
6.b Secondary CH2 refined with riding coordinates:
 C8(H8A,H8B), C107(H10A,H10B), C113(H11A,H11B), C119(H11C,H11D), C120(H12A,
 H12B), C120(H12C,H12D), C121(H12E,H12F), C122(H12G,H12H), C123(H12I,H12J),
 C124(H12K,H12L), C125(H12M,H12N), C126(H12O,H12P), C127(H12Q,H12R), C127(H12S,
 H12T), C128(H12U,H12V), C129(H12W,H12X), C130(H13A,H13B), C221(H22A,H22B),
 C222(H22C,H22D), C223(H22E,H22F), C224(H22G,H22H), C225(H22I,H22J), C226(H22K,
 H22L), C91A(H91A,H91B), C92A(H92A,H92B), C93A(H93A,H93B), C94A(H94A,H94B),
 C91B(H91C,H91D), C92B(H92C,H92D), C93B(H93C,H93D), C94B(H94C,H94D)
6.c Aromatic/amide H refined with riding coordinates:
 C103(H103), C104(H104), C105(H105), C111(H111), C112(H112), C117(H117),
 C118(H118), C402(H402), C404(H404), C406(H406), C410(H410), C412(H412),
 C414(H414), C418(H418), C420(H420), C422(H422), C426(H426), C428(H428),
 C430(H430)
6.d Idealised Me refined as rotating group:
 C90A(H90A,H90B,H90C), C95A(H95A,H95B,H95C), C90B(H90D,H90E,H90F), C95B(H95D,
 H95E,H95F)
;
_olex2_submission_special_instructions 'No special instructions were received'
_oxdiff_exptl_absorpt_empirical_details
;
Empirical correction (ABSPACK) includes:
- Absorption correction using spherical harmonics
- Frame scaling
;
_oxdiff_exptl_absorpt_empirical_full_max 5.660
_oxdiff_exptl_absorpt_empirical_full_min 0.361

loop_
_space_group_symop_operation_xyz
'x, y, z'
'-x, -y, -z'

loop_
_atom_site_label
_atom_site_type_symbol
_atom_site_fract_x
_atom_site_fract_y
_atom_site_fract_z
_atom_site_U_iso_or_equiv
_atom_site_adp_type
_atom_site_occupancy
_atom_site_site_symmetry_order
_atom_site_calc_flag
_atom_site_refinement_flags_posn
_atom_site_refinement_flags_adp
_atom_site_refinement_flags_occupancy
_atom_site_disorder_assembly
_atom_site_disorder_group
Rh1 Rh 0.55202(3) 0.40784(2) 0.18110(2) 0.03236(9) Uani 1 1 d . . . . .
N101 N 0.3449(3) 0.48608(19) 0.23937(17) 0.0353(7) Uani 1 1 d . . . . .
N108 N 0.4628(3) 0.37189(17) 0.35070(16) 0.0336(6) Uani 1 1 d . . . . .
N110 N 0.6623(3) 0.34075(18) 0.32370(17) 0.0351(6) Uani 1 1 d . . . . .
N114 N 0.4881(3) 0.58929(19) 0.14494(17) 0.0401(7) Uani 1 1 d . . . . .
N116 N 0.6597(3) 0.5594(2) 0.17717(18) 0.0409(7) Uani 1 1 d . . . . .
C2 C 0.7058(4) 0.3526(2) 0.0925(2) 0.0391(8) Uani 1 1 d . . . . .
H2 H 0.7851 0.3669 0.0804 0.047 Uiso 1 1 calc R . . . .
C3 C 0.6011(4) 0.4005(2) 0.0635(2) 0.0412(9) Uani 1 1 d . . . . .
H3 H 0.6011 0.4510 0.0298 0.049 Uiso 1 1 calc R . . . .
C4 C 0.5404(4) 0.3353(3) 0.0536(2) 0.0483(10) Uani 1 1 d . . . . .
H4 H 0.4812 0.3520 0.0209 0.058 Uiso 1 1 calc R . . . .
C5 C 0.4875(4) 0.3164(3) 0.1371(2) 0.0455(10) Uani 1 1 d . . . . .
H5 H 0.4014 0.3121 0.1576 0.055 Uiso 1 1 calc R . . . .
C6 C 0.5869(4) 0.2698(2) 0.1652(2) 0.0437(9) Uani 1 1 d . . . . .
H6 H 0.5813 0.2279 0.2073 0.052 Uiso 1 1 calc R . . . .
C7 C 0.7050(4) 0.2605(3) 0.0998(2) 0.0440(9) Uani 1 1 d . . . . .
H7 H 0.7842 0.2153 0.1047 0.053 Uiso 1 1 calc R . . . .
C8 C 0.6552(4) 0.2541(3) 0.0329(2) 0.0499(10) Uani 1 1 d . . . . .
H8A H 0.6316 0.2025 0.0349 0.060 Uiso 1 1 calc R . . . .
H8B H 0.7138 0.2586 -0.0163 0.060 Uiso 1 1 calc R . . . .
C102 C 0.2808(3) 0.4670(2) 0.3075(2) 0.0355(8) Uani 1 1 d . . . . .
C103 C 0.1646(4) 0.5222(3) 0.3452(2) 0.0446(9) Uani 1 1 d . . . . .
H103 H 0.1206 0.5070 0.3929 0.054 Uiso 1 1 calc R . . . .
C104 C 0.1145(4) 0.5988(3) 0.3128(3) 0.0496(10) Uani 1 1 d . . . . .
H104 H 0.0358 0.6373 0.3379 0.060 Uiso 1 1 calc R . . . .
C105 C 0.1798(4) 0.6190(3) 0.2433(2) 0.0440(9) Uani 1 1 d . . . . .
H105 H 0.1467 0.6714 0.2196 0.053 Uiso 1 1 calc R . . . .
C106 C 0.2946(4) 0.5614(2) 0.2087(2) 0.0373(8) Uani 1 1 d . . . . .
C107 C 0.3393(4) 0.3829(2) 0.3413(2) 0.0419(9) Uani 1 1 d . . . . .
H10A H 0.2829 0.3770 0.3909 0.050 Uiso 1 1 calc R . . . .
H10B H 0.3468 0.3372 0.3089 0.050 Uiso 1 1 calc R . . . .
C109 C 0.5638(4) 0.3719(2) 0.2920(2) 0.0346(8) Uani 1 1 d . . . . .
C111 C 0.6232(4) 0.3237(2) 0.3996(2) 0.0401(9) Uani 1 1 d . . . . .
H111 H 0.6750 0.3022 0.4331 0.048 Uiso 1 1 calc R . . . .
C112 C 0.4976(4) 0.3437(2) 0.4167(2) 0.0398(9) Uani 1 1 d . . . . .
H112 H 0.4433 0.3393 0.4646 0.048 Uiso 1 1 calc R . . . .
C113 C 0.3739(4) 0.5816(3) 0.1348(2) 0.0433(9) Uani 1 1 d . . . . .
H11A H 0.3958 0.5360 0.0985 0.052 Uiso 1 1 calc R . . . .
H11B H 0.3259 0.6353 0.1143 0.052 Uiso 1 1 calc R . . . .
C115 C 0.5745(4) 0.5242(2) 0.17056(19) 0.0361(8) Uani 1 1 d . . . . .
C117 C 0.6251(5) 0.6445(3) 0.1558(2) 0.0505(11) Uani 1 1 d . . . . .
H117 H 0.6699 0.6824 0.1550 0.061 Uiso 1 1 calc R . . . .
C118 C 0.5176(5) 0.6633(3) 0.1366(2) 0.0488(10) Uani 1 1 d . . . . .
H118 H 0.4706 0.7169 0.1204 0.059 Uiso 1 1 calc R . . . .
C119 C 0.7933(4) 0.3079(2) 0.2805(2) 0.0423(9) Uani 1 1 d . . . . .
H11C H 0.8465 0.3250 0.3046 0.051 Uiso 1 1 calc R . . . .
H11D H 0.8023 0.3328 0.2293 0.051 Uiso 1 1 calc R . . . .
C120 C 0.8379(4) 0.2114(3) 0.2754(3) 0.0546(11) Uani 1 1 d D U . . .
H12A H 0.7777 0.1943 0.2576 0.066 Uiso 0.825(6) 1 calc R . P A 1
H12B H 0.8385 0.1867 0.3261 0.066 Uiso 0.825(6) 1 calc R . P A 1
H12C H 0.7966 0.1875 0.3224 0.066 Uiso 0.175(6) 1 calc R . P A 2
H12D H 0.8143 0.1948 0.2334 0.066 Uiso 0.175(6) 1 calc R . P A 2
C121 C 0.9697(4) 0.1750(4) 0.2223(3) 0.0537(13) Uani 0.825(6) 1 d D U P A 1
H12E H 0.9819 0.1170 0.2076 0.064 Uiso 0.825(6) 1 calc R . P A 1
H12F H 0.9763 0.2104 0.1762 0.064 Uiso 0.825(6) 1 calc R . P A 1
C122 C 1.0725(5) 0.1720(4) 0.2582(4) 0.0653(15) Uani 0.825(6) 1 d D U P A 1
H12G H 1.0738 0.1299 0.2997 0.078 Uiso 0.825(6) 1 calc R . P A 1
H12H H 1.0525 0.2281 0.2800 0.078 Uiso 0.825(6) 1 calc R . P A 1
C123 C 1.2029(6) 0.1488(5) 0.2030(4) 0.0776(18) Uani 0.825(6) 1 d D U P A 1
H12I H 1.2648 0.1474 0.2303 0.093 Uiso 0.825(6) 1 calc R . P A 1
H12J H 1.2249 0.0911 0.1840 0.093 Uiso 0.825(6) 1 calc R . P A 1
C124 C 1.2144(7) 0.2090(4) 0.1365(4) 0.0748(17) Uani 0.825(6) 1 d D U P A 1
H12K H 1.1701 0.1991 0.1019 0.090 Uiso 0.825(6) 1 calc R . P A 1
H12L H 1.3042 0.1951 0.1092 0.090 Uiso 0.825(6) 1 calc R . P A 1
C125 C 1.1623(7) 0.3025(4) 0.1564(4) 0.0715(17) Uani 0.825(6) 1 d D U P A 1
H12M H 1.0732 0.3163 0.1850 0.086 Uiso 0.825(6) 1 calc R . P A 1
H12N H 1.2086 0.3131 0.1894 0.086 Uiso 0.825(6) 1 calc R . P A 1
C126 C 1.1711(8) 0.3613(4) 0.0890(4) 0.0730(18) Uani 0.825(6) 1 d D U P A 1
H12O H 1.1151 0.3571 0.0595 0.088 Uiso 0.825(6) 1 calc R . P A 1
H12P H 1.2581 0.3433 0.0565 0.088 Uiso 0.825(6) 1 calc R . P A 1
C127 C 1.1342(5) 0.4527(4) 0.1124(4) 0.0756(15) Uani 1 1 d D U . . .
H12Q H 1.1354 0.4888 0.0667 0.091 Uiso 0.825(6) 1 calc R . P A 1
H12R H 1.1993 0.4574 0.1344 0.091 Uiso 0.825(6) 1 calc R . P A 1
H12S H 1.1293 0.4720 0.0608 0.091 Uiso 0.175(6) 1 calc R . P A 2
H12T H 1.1979 0.4713 0.1247 0.091 Uiso 0.175(6) 1 calc R . P A 2
C128 C 1.0056(5) 0.4891(4) 0.1688(3) 0.0661(14) Uani 1 1 d . . . . .
H12U H 1.0042 0.4539 0.2150 0.079 Uiso 1 1 calc R . . . .
H12V H 0.9957 0.5470 0.1823 0.079 Uiso 1 1 calc R . . . .
C129 C 0.8934(4) 0.4929(3) 0.1401(3) 0.0577(12) Uani 1 1 d . . . . .
H12W H 0.8868 0.5340 0.0980 0.069 Uiso 1 1 calc R . . . .
H12X H 0.9064 0.4365 0.1213 0.069 Uiso 1 1 calc R . . . .
C130 C 0.7716(4) 0.5197(3) 0.2031(2) 0.0429(9) Uani 1 1 d . . . . .
H13A H 0.7629 0.4690 0.2334 0.052 Uiso 1 1 calc R . . . .
H13B H 0.7779 0.5596 0.2362 0.052 Uiso 1 1 calc R . . . .
C221 C 0.9799(9) 0.1758(18) 0.2627(14) 0.059(3) Uani 0.175(6) 1 d D U P A 2
H22A H 1.0099 0.2066 0.2920 0.071 Uiso 0.175(6) 1 calc R . P A 2
H22B H 1.0083 0.1146 0.2750 0.071 Uiso 0.175(6) 1 calc R . P A 2
C222 C 1.022(2) 0.1922(18) 0.1788(14) 0.060(3) Uani 0.175(6) 1 d D U P A 2
H22C H 0.9873 0.2539 0.1697 0.072 Uiso 0.175(6) 1 calc R . P A 2
H22D H 0.9837 0.1637 0.1528 0.072 Uiso 0.175(6) 1 calc R . P A 2
C223 C 1.163(2) 0.164(2) 0.1425(18) 0.069(3) Uani 0.175(6) 1 d D U P A 2
H22E H 1.1972 0.1010 0.1425 0.083 Uiso 0.175(6) 1 calc R . P A 2
H22F H 1.1794 0.1839 0.0899 0.083 Uiso 0.175(6) 1 calc R . P A 2
C224 C 1.227(3) 0.1989(16) 0.186(2) 0.070(3) Uani 0.175(6) 1 d D U P A 2
H22G H 1.3190 0.1793 0.1625 0.085 Uiso 0.175(6) 1 calc R . P A 2
H22H H 1.2125 0.1773 0.2381 0.085 Uiso 0.175(6) 1 calc R . P A 2
C225 C 1.178(4) 0.2957(16) 0.1861(18) 0.069(3) Uani 0.175(6) 1 d D U P A 2
H22I H 1.2283 0.3128 0.2124 0.083 Uiso 0.175(6) 1 calc R . P A 2
H22J H 1.0917 0.3110 0.2198 0.083 Uiso 0.175(6) 1 calc R . P A 2
C226 C 1.169(4) 0.3559(7) 0.119(2) 0.071(3) Uani 0.175(6) 1 d D U P A 2
H22K H 1.1091 0.3429 0.0970 0.086 Uiso 0.175(6) 1 calc R . P A 2
H22L H 1.2517 0.3342 0.0825 0.086 Uiso 0.175(6) 1 calc R . P A 2
F1 F 1.0495(3) 0.7475(2) 0.54857(17) 0.0666(7) Uani 1 1 d . U . . .
F2 F 0.9433(4) 0.6691(2) 0.5424(2) 0.0861(11) Uani 1 1 d . U . . .
F3 F 0.8497(3) 0.7922(3) 0.58777(18) 0.0918(12) Uani 1 1 d . U . . .
F4 F 1.2009(4) 0.8739(3) 0.3148(3) 0.1184(16) Uani 1 1 d . U . . .
F5 F 1.0608(4) 0.9546(2) 0.2677(3) 0.1243(18) Uani 1 1 d . U . . .
F6 F 1.1616(4) 0.8341(3) 0.2242(2) 0.1089(15) Uani 1 1 d . U . . .
F7 F 0.2593(8) 0.8645(3) 0.5353(6) 0.081(3) Uani 0.62(2) 1 d D U P B 1
F7A F 0.1478(5) 0.9987(7) 0.4978(8) 0.070(3) Uani 0.38(2) 1 d D U P B 2
F8 F 0.2103(7) 0.9896(6) 0.5731(4) 0.067(2) Uani 0.62(2) 1 d D U P B 1
F8A F 0.2376(10) 0.8681(5) 0.5082(8) 0.064(3) Uani 0.38(2) 1 d D U P B 2
F9 F 0.1559(6) 0.9682(9) 0.4798(4) 0.083(2) Uani 0.62(2) 1 d D U P B 1
F9A F 0.2403(12) 0.9536(13) 0.5835(3) 0.075(3) Uani 0.38(2) 1 d D U P B 2
F10 F 0.4242(3) 1.18374(14) 0.41317(17) 0.0674(8) Uani 1 1 d . U . . .
F11 F 0.4274(4) 1.15420(18) 0.30469(19) 0.0771(9) Uani 1 1 d . U . . .
F12 F 0.5988(3) 1.12934(16) 0.3334(2) 0.0817(11) Uani 1 1 d . U . . .
F13 F 0.8787(3) 0.50846(16) 0.46622(18) 0.0676(8) Uani 1 1 d . U . . .
F14 F 0.9153(3) 0.45431(16) 0.36105(16) 0.0631(7) Uani 1 1 d . U . . .
F15 F 0.7773(3) 0.42836(16) 0.4522(2) 0.0779(10) Uani 1 1 d . U . . .
F16 F 0.3086(2) 0.68521(15) 0.42705(14) 0.0486(6) Uani 1 1 d . U . . .
F17 F 0.3713(3) 0.6597(2) 0.31034(16) 0.0716(9) Uani 1 1 d . U . . .
F18 F 0.3846(3) 0.55703(16) 0.3898(2) 0.0728(9) Uani 1 1 d . U . . .
F19 F 1.0661(5) 0.7044(10) 0.0990(4) 0.069(3) Uani 0.51(2) 1 d D U P C 1
F19A F 0.9868(8) 0.7633(8) -0.0037(3) 0.069(3) Uani 0.49(2) 1 d D U P C 2
F20 F 0.9748(8) 0.6639(6) 0.0347(7) 0.076(3) Uani 0.51(2) 1 d D U P C 1
F20A F 1.0657(6) 0.7448(11) 0.0890(5) 0.080(3) Uani 0.49(2) 1 d D U P C 2
F21 F 1.0073(10) 0.7810(6) 0.0080(6) 0.082(3) Uani 0.51(2) 1 d D U P C 1
F21A F 1.0014(11) 0.6508(3) 0.0615(8) 0.090(4) Uani 0.49(2) 1 d D U P C 2
F22 F 0.4222(5) 0.8863(6) 0.1379(5) 0.106(2) Uani 0.687(12) 1 d D U P D 1
F22A F 0.5377(14) 0.9785(8) 0.0688(10) 0.113(5) Uani 0.313(12) 1 d D U P D 2
F23 F 0.5439(7) 0.8997(6) 0.0334(3) 0.121(3) Uani 0.687(12) 1 d D U P D 1
F23A F 0.4155(7) 0.9340(12) 0.1556(5) 0.107(5) Uani 0.313(12) 1 d D U P D 2
F24 F 0.4859(7) 0.9911(3) 0.1169(5) 0.102(2) Uani 0.687(12) 1 d D U P D 1
F24A F 0.5091(13) 0.8646(7) 0.0562(8) 0.093(4) Uani 0.313(12) 1 d D U P D 2
C401 C 0.8192(3) 0.80677(19) 0.3610(2) 0.0309(7) Uani 1 1 d . . . . .
C402 C 0.8340(3) 0.78051(19) 0.4328(2) 0.0316(7) Uani 1 1 d . . . . .
H402 H 0.7726 0.7600 0.4665 0.038 Uiso 1 1 calc R . . . .
C403 C 0.9341(4) 0.7830(2) 0.4571(2) 0.0372(8) Uani 1 1 d . . . . .
C404 C 1.0253(4) 0.8144(2) 0.4105(3) 0.0429(9) Uani 1 1 d . . . . .
H404 H 1.0941 0.8164 0.4267 0.051 Uiso 1 1 calc R . . . .
C405 C 1.0117(4) 0.8424(2) 0.3400(2) 0.0426(9) Uani 1 1 d . . . . .
C406 C 0.9122(4) 0.8391(2) 0.3157(2) 0.0362(8) Uani 1 1 d . . . . .
H406 H 0.9064 0.8594 0.2668 0.043 Uiso 1 1 calc R . . . .
C407 C 0.9455(4) 0.7492(3) 0.5333(3) 0.0483(10) Uani 1 1 d . . . . .
C408 C 1.1068(5) 0.8772(3) 0.2881(3) 0.0609(13) Uani 1 1 d . . . . .
C409 C 0.5777(3) 0.8851(2) 0.37756(19) 0.0296(7) Uani 1 1 d . . . . .
C410 C 0.4701(3) 0.87940(19) 0.43134(19) 0.0317(7) Uani 1 1 d . . . . .
H410 H 0.4659 0.8250 0.4487 0.038 Uiso 1 1 calc R . . . .
C411 C 0.3691(3) 0.9508(2) 0.4604(2) 0.0346(8) Uani 1 1 d D . . . .
C412 C 0.3730(3) 1.0314(2) 0.4381(2) 0.0369(8) Uani 1 1 d . . . . .
H412 H 0.3042 1.0803 0.4577 0.044 Uiso 1 1 calc R . . . .
C413 C 0.4806(3) 1.0387(2) 0.3863(2) 0.0346(8) Uani 1 1 d . . . . .
C414 C 0.5798(3) 0.9672(2) 0.3565(2) 0.0340(7) Uani 1 1 d . . . . .
H414 H 0.6515 0.9742 0.3206 0.041 Uiso 1 1 calc R . . . .
C415 C 0.2505(4) 0.94273(19) 0.5121(2) 0.0447(10) Uani 1 1 d D . . . .
C416 C 0.4846(4) 1.1248(2) 0.3593(3) 0.0459(10) Uani 1 1 d . . . . .
C417 C 0.6690(3) 0.71434(19) 0.35953(18) 0.0294(7) Uani 1 1 d . . . . .
C418 C 0.7527(3) 0.6408(2) 0.38121(18) 0.0295(7) Uani 1 1 d . . . . .
H418 H 0.8319 0.6419 0.3836 0.035 Uiso 1 1 calc R . . . .
C419 C 0.7247(3) 0.5658(2) 0.39958(19) 0.0311(7) Uani 1 1 d . . . . .
C420 C 0.6102(3) 0.5607(2) 0.39775(19) 0.0333(7) Uani 1 1 d . . . . .
H420 H 0.5899 0.5102 0.4116 0.040 Uiso 1 1 calc R . . . .
C421 C 0.5270(3) 0.6322(2) 0.37501(19) 0.0318(7) Uani 1 1 d . . . . .
C422 C 0.5566(3) 0.7060(2) 0.35463(19) 0.0324(7) Uani 1 1 d . . . . .
H422 H 0.4985 0.7528 0.3366 0.039 Uiso 1 1 calc R . . . .
C423 C 0.8214(4) 0.4900(2) 0.4201(2) 0.0379(8) Uani 1 1 d . . . . .
C424 C 0.3997(4) 0.6327(2) 0.3754(2) 0.0393(8) Uani 1 1 d . . . . .
C425 C 0.7158(3) 0.8125(2) 0.2449(2) 0.0326(7) Uani 1 1 d . . . . .
C426 C 0.8296(4) 0.7700(2) 0.1945(2) 0.0350(8) Uani 1 1 d . . . . .
H426 H 0.8974 0.7354 0.2138 0.042 Uiso 1 1 calc R . . . .
C427 C 0.8475(4) 0.7765(2) 0.1173(2) 0.0430(9) Uani 1 1 d D . . . .
C428 C 0.7488(5) 0.8219(3) 0.0870(2) 0.0493(10) Uani 1 1 d . . . . .
H428 H 0.7601 0.8259 0.0342 0.059 Uiso 1 1 calc R . . . .
C429 C 0.6324(4) 0.8615(2) 0.1358(2) 0.0467(9) Uani 1 1 d D . . . .
C430 C 0.6185(4) 0.8576(2) 0.2130(2) 0.0390(8) Uani 1 1 d . . . . .
H430 H 0.5391 0.8870 0.2451 0.047 Uiso 1 1 calc R . . . .
C431 C 0.9729(4) 0.7340(2) 0.0663(2) 0.0537(11) Uani 1 1 d D . . . .
C432 C 0.5238(5) 0.9091(3) 0.1053(2) 0.0695(15) Uani 1 1 d D . . . .
B400 B 0.6971(4) 0.8043(2) 0.3366(2) 0.0306(8) Uani 1 1 d . . . . .
C90A C 0.816(3) 1.0199(13) 0.1674(16) 0.065(5) Uani 0.293(6) 1 d D U P E -1
H90A H 0.7623 1.0741 0.1522 0.097 Uiso 0.293(6) 1 calc GR . P E -1
H90B H 0.8170 1.0233 0.2196 0.097 Uiso 0.293(6) 1 calc GR . P E -1
H90C H 0.7827 0.9748 0.1631 0.097 Uiso 0.293(6) 1 calc GR . P E -1
C91A C 0.956(2) 0.9991(12) 0.1140(12) 0.082(4) Uani 0.293(6) 1 d D U P E -1
H91A H 0.9956 1.0385 0.1245 0.098 Uiso 0.293(6) 1 calc R . P E -1
H91B H 1.0073 0.9405 0.1236 0.098 Uiso 0.293(6) 1 calc R . P E -1
C92A C 0.950(2) 1.0090(12) 0.0287(13) 0.075(3) Uani 0.293(6) 1 d D U P E -1
H92A H 0.9002 1.0676 0.0178 0.090 Uiso 0.293(6) 1 calc R . P E -1
H92B H 0.9122 0.9691 0.0168 0.090 Uiso 0.293(6) 1 calc R . P E -1
C93A C 1.094(2) 0.9869(12) -0.0180(13) 0.087(4) Uani 0.293(6) 1 d D U P E -1
H93A H 1.1333 1.0270 -0.0082 0.105 Uiso 0.293(6) 1 calc R . P E -1
H93B H 1.1454 0.9280 -0.0091 0.105 Uiso 0.293(6) 1 calc R . P E -1
C94A C 1.070(2) 0.9998(13) -0.0997(13) 0.081(4) Uani 0.293(6) 1 d D U P E -1
H94A H 1.0183 1.0587 -0.1079 0.097 Uiso 0.293(6) 1 calc R . P E -1
H94B H 1.0299 0.9599 -0.1088 0.097 Uiso 0.293(6) 1 calc R . P E -1
C95A C 1.212(2) 0.9781(15) -0.1499(17) 0.077(6) Uani 0.293(6) 1 d D U P E -1
H95A H 1.2216 0.9514 -0.1967 0.115 Uiso 0.293(6) 1 calc GR . P E -1
H95B H 1.2690 0.9393 -0.1222 0.115 Uiso 0.293(6) 1 calc GR . P E -1
H95C H 1.2334 1.0305 -0.1616 0.115 Uiso 0.293(6) 1 calc GR . P E -1
C90B C 0.838(5) 1.015(2) 0.1607(19) 0.077(7) Uani 0.207(6) 1 d D U P E -2
H90D H 0.9183 0.9881 0.1737 0.116 Uiso 0.207(6) 1 calc GR . P E -2
H90E H 0.7793 0.9851 0.1863 0.116 Uiso 0.207(6) 1 calc GR . P E -2
H90F H 0.8034 1.0743 0.1764 0.116 Uiso 0.207(6) 1 calc GR . P E -2
C91B C 0.861(3) 1.0105(17) 0.0716(18) 0.083(4) Uani 0.207(6) 1 d D U P E -2
H91C H 0.8120 1.0637 0.0507 0.100 Uiso 0.207(6) 1 calc R . P E -2
H91D H 0.8437 0.9617 0.0568 0.100 Uiso 0.207(6) 1 calc R . P E -2
C92B C 1.008(3) 0.9981(11) 0.0501(18) 0.085(4) Uani 0.207(6) 1 d D U P E -2
H92C H 1.0537 0.9457 0.0735 0.102 Uiso 0.207(6) 1 calc R . P E -2
H92D H 1.0223 1.0468 0.0676 0.102 Uiso 0.207(6) 1 calc R . P E -2
C93B C 1.056(3) 0.9918(17) -0.040(2) 0.079(4) Uani 0.207(6) 1 d D U P E -2
H93C H 1.0480 0.9420 -0.0594 0.094 Uiso 0.207(6) 1 calc R . P E -2
H93D H 1.0163 1.0442 -0.0654 0.094 Uiso 0.207(6) 1 calc R . P E -2
C94B C 1.199(3) 0.9802(16) -0.0419(17) 0.091(4) Uani 0.207(6) 1 d D U P E -2
H94C H 1.2368 0.9282 -0.0150 0.109 Uiso 0.207(6) 1 calc R . P E -2
H94D H 1.2053 1.0299 -0.0211 0.109 Uiso 0.207(6) 1 calc R . P E -2
C95B C 1.260(4) 0.973(2) -0.1309(17) 0.099(8) Uani 0.207(6) 1 d D U P E -2
H95D H 1.2228 1.0260 -0.1554 0.149 Uiso 0.207(6) 1 calc GR . P E -2
H95E H 1.2444 0.9263 -0.1502 0.149 Uiso 0.207(6) 1 calc GR . P E -2
H95F H 1.3510 0.9610 -0.1415 0.149 Uiso 0.207(6) 1 calc GR . P E -2

loop_
_atom_site_aniso_label
_atom_site_aniso_U_11
_atom_site_aniso_U_22
_atom_site_aniso_U_33
_atom_site_aniso_U_23
_atom_site_aniso_U_13
_atom_site_aniso_U_12
Rh1 0.03177(15) 0.03877(14) 0.02445(13) -0.00306(9) -0.00509(10) -0.01000(11)
N101 0.0302(16) 0.0407(15) 0.0312(15) -0.0079(12) -0.0054(13) -0.0069(13)
N108 0.0372(17) 0.0349(14) 0.0250(14) -0.0002(11) -0.0058(12) -0.0090(12)
N110 0.0364(17) 0.0350(14) 0.0322(15) -0.0003(11) -0.0119(13) -0.0072(13)
N114 0.0434(19) 0.0393(15) 0.0325(16) 0.0018(12) -0.0091(14) -0.0086(14)
N116 0.0410(18) 0.0470(17) 0.0350(16) -0.0034(13) -0.0056(14) -0.0174(15)
C2 0.040(2) 0.0435(18) 0.0314(18) -0.0043(14) -0.0024(16) -0.0159(17)
C3 0.042(2) 0.048(2) 0.0289(18) -0.0047(14) -0.0051(16) -0.0108(17)
C4 0.043(2) 0.059(2) 0.041(2) -0.0102(18) -0.0112(18) -0.012(2)
C5 0.040(2) 0.059(2) 0.045(2) -0.0153(18) -0.0057(18) -0.025(2)
C6 0.050(2) 0.0429(19) 0.039(2) -0.0057(15) -0.0039(18) -0.0216(18)
C7 0.047(2) 0.047(2) 0.037(2) -0.0041(16) -0.0087(18) -0.0152(18)
C8 0.052(3) 0.056(2) 0.041(2) -0.0105(18) -0.0070(19) -0.019(2)
C102 0.0281(18) 0.0463(18) 0.0320(17) -0.0058(14) -0.0070(15) -0.0113(15)
C103 0.029(2) 0.060(2) 0.043(2) -0.0078(17) -0.0064(17) -0.0135(18)
C104 0.0241(19) 0.064(2) 0.056(3) -0.016(2) -0.0083(18) -0.0052(18)
C105 0.034(2) 0.046(2) 0.050(2) -0.0076(17) -0.0198(18) -0.0030(17)
C106 0.035(2) 0.0428(18) 0.0352(19) -0.0035(14) -0.0161(16) -0.0072(16)
C107 0.037(2) 0.0466(19) 0.038(2) 0.0014(15) -0.0036(17) -0.0151(17)
C109 0.0345(19) 0.0336(16) 0.0324(17) -0.0033(13) -0.0056(15) -0.0089(14)
C111 0.054(2) 0.0328(16) 0.0322(18) 0.0018(13) -0.0165(17) -0.0094(16)
C112 0.053(2) 0.0356(17) 0.0262(17) -0.0004(13) -0.0064(16) -0.0119(17)
C113 0.049(2) 0.0454(19) 0.0337(19) 0.0028(15) -0.0170(17) -0.0085(18)
C115 0.036(2) 0.0460(18) 0.0226(16) -0.0039(13) -0.0024(14) -0.0114(16)
C117 0.063(3) 0.043(2) 0.047(2) 0.0005(17) -0.008(2) -0.024(2)
C118 0.064(3) 0.0421(19) 0.038(2) 0.0024(16) -0.009(2) -0.019(2)
C119 0.034(2) 0.0425(19) 0.047(2) -0.0031(16) -0.0113(17) -0.0077(16)
C120 0.045(2) 0.046(2) 0.065(3) -0.0037(18) -0.011(2) -0.0073(17)
C121 0.048(3) 0.053(2) 0.054(3) -0.008(2) -0.014(2) -0.006(2)
C122 0.051(3) 0.075(3) 0.063(3) -0.007(2) -0.023(2) -0.005(2)
C123 0.057(3) 0.088(3) 0.081(3) -0.014(3) -0.021(3) -0.009(3)
C124 0.051(3) 0.092(3) 0.075(3) -0.019(3) -0.010(3) -0.015(2)
C125 0.050(3) 0.092(3) 0.074(3) -0.017(3) -0.014(3) -0.024(2)
C126 0.048(3) 0.101(3) 0.072(3) -0.023(3) -0.010(3) -0.026(3)
C127 0.051(3) 0.099(3) 0.081(3) -0.015(3) -0.012(2) -0.031(2)
C128 0.046(3) 0.091(4) 0.067(3) -0.021(3) -0.010(2) -0.028(3)
C129 0.045(3) 0.084(3) 0.049(3) -0.017(2) -0.005(2) -0.029(2)
C130 0.039(2) 0.050(2) 0.041(2) -0.0067(16) -0.0085(17) -0.0164(18)
C221 0.054(4) 0.059(4) 0.060(4) -0.002(4) -0.016(4) -0.012(4)
C222 0.055(4) 0.062(4) 0.060(4) -0.005(4) -0.017(4) -0.014(4)
C223 0.060(4) 0.075(4) 0.069(5) -0.008(4) -0.016(4) -0.016(4)
C224 0.057(4) 0.080(4) 0.071(4) -0.007(4) -0.015(4) -0.017(4)
C225 0.057(4) 0.081(5) 0.071(5) -0.006(4) -0.015(4) -0.023(4)
C226 0.057(4) 0.087(5) 0.072(5) -0.010(4) -0.017(4) -0.024(4)
F1 0.0536(17) 0.0873(19) 0.0660(18) 0.0011(14) -0.0371(14) -0.0153(15)
F2 0.121(3) 0.0682(18) 0.095(2) 0.0324(17) -0.072(2) -0.038(2)
F3 0.058(2) 0.128(3) 0.0461(16) -0.0025(17) -0.0167(15) 0.0266(18)
F4 0.090(3) 0.193(4) 0.115(3) 0.038(3) -0.040(2) -0.102(3)
F5 0.094(3) 0.075(2) 0.184(4) 0.051(3) -0.006(3) -0.043(2)
F6 0.104(3) 0.132(3) 0.093(3) -0.021(2) 0.027(2) -0.079(3)
F7 0.073(4) 0.038(2) 0.092(5) 0.003(2) 0.033(3) -0.013(2)
F7A 0.031(4) 0.052(5) 0.102(7) 0.014(4) -0.001(4) -0.001(3)
F8 0.057(3) 0.057(4) 0.064(3) -0.026(2) 0.026(3) -0.016(3)
F8A 0.053(5) 0.056(4) 0.080(6) -0.019(4) 0.010(4) -0.032(4)
F9 0.046(3) 0.124(6) 0.085(4) 0.005(4) -0.017(3) -0.038(3)
F9A 0.074(6) 0.102(7) 0.050(4) -0.014(4) 0.004(4) -0.042(5)
F10 0.087(2) 0.0322(11) 0.0738(18) -0.0058(11) -0.0029(16) -0.0216(13)
F11 0.112(3) 0.0531(15) 0.080(2) 0.0280(14) -0.049(2) -0.0332(17)
F12 0.0484(16) 0.0422(13) 0.139(3) 0.0149(15) -0.0010(17) -0.0187(12)
F13 0.087(2) 0.0456(13) 0.0776(19) -0.0023(12) -0.0590(18) -0.0001(13)
F14 0.0474(16) 0.0566(14) 0.0573(16) -0.0063(12) -0.0112(13) 0.0176(11)
F15 0.0561(17) 0.0454(13) 0.126(3) 0.0405(15) -0.0280(18) -0.0172(13)
F16 0.0295(12) 0.0563(13) 0.0529(14) -0.0130(11) -0.0044(10) -0.0066(10)
F17 0.0505(17) 0.133(3) 0.0460(15) -0.0066(15) -0.0208(13) -0.0397(18)
F18 0.0445(15) 0.0474(13) 0.134(3) -0.0156(15) -0.0237(17) -0.0203(12)
F19 0.037(3) 0.115(6) 0.040(3) -0.007(3) -0.007(2) -0.005(3)
F19A 0.051(4) 0.108(5) 0.039(3) -0.005(3) -0.001(3) -0.023(4)
F20 0.061(4) 0.085(5) 0.070(5) -0.034(4) -0.007(4) -0.008(3)
F20A 0.046(4) 0.125(7) 0.059(4) -0.008(5) -0.001(3) -0.022(4)
F21 0.067(5) 0.100(5) 0.056(4) 0.017(4) 0.009(4) -0.027(4)
F21A 0.069(5) 0.071(4) 0.084(6) 0.002(4) 0.017(4) 0.000(3)
F22 0.069(4) 0.129(5) 0.131(5) 0.041(4) -0.060(4) -0.031(3)
F22A 0.119(8) 0.098(7) 0.121(8) 0.046(6) -0.069(7) -0.015(6)
F23 0.104(5) 0.155(6) 0.063(3) -0.004(4) -0.050(3) 0.033(4)
F23A 0.082(7) 0.124(9) 0.086(7) 0.005(7) -0.046(6) 0.020(6)
F24 0.095(5) 0.066(3) 0.125(6) 0.002(3) -0.059(4) 0.021(3)
F24A 0.093(7) 0.107(7) 0.098(8) -0.008(6) -0.068(6) -0.020(6)
C401 0.0265(17) 0.0238(14) 0.0375(18) -0.0023(12) -0.0091(14) -0.0008(12)
C402 0.0272(17) 0.0264(14) 0.0368(18) -0.0042(12) -0.0100(14) -0.0008(13)
C403 0.0323(19) 0.0311(16) 0.044(2) -0.0068(14) -0.0153(16) 0.0014(14)
C404 0.031(2) 0.0368(17) 0.060(3) -0.0062(16) -0.0173(18) -0.0042(15)
C405 0.036(2) 0.0344(17) 0.057(2) -0.0018(16) -0.0112(18) -0.0121(16)
C406 0.0342(19) 0.0316(15) 0.0414(19) -0.0008(14) -0.0100(16) -0.0089(14)
C407 0.036(2) 0.052(2) 0.055(3) -0.0040(18) -0.0232(19) -0.0002(18)
C408 0.047(3) 0.067(3) 0.077(3) 0.002(2) -0.015(2) -0.030(2)
C409 0.0282(17) 0.0278(14) 0.0291(16) -0.0007(12) -0.0086(14) -0.0035(13)
C410 0.0315(18) 0.0235(14) 0.0350(17) -0.0011(12) -0.0062(14) -0.0046(13)
C411 0.0284(18) 0.0315(16) 0.0379(18) -0.0042(13) -0.0043(15) -0.0045(14)
C412 0.0298(19) 0.0267(15) 0.046(2) -0.0029(14) -0.0069(16) -0.0001(13)
C413 0.0306(18) 0.0274(15) 0.0424(19) -0.0004(13) -0.0088(15) -0.0058(14)
C414 0.0280(18) 0.0315(16) 0.0372(18) -0.0002(13) -0.0053(15) -0.0058(14)
C415 0.034(2) 0.0354(18) 0.054(2) -0.0053(16) 0.0004(18) -0.0054(16)
C416 0.040(2) 0.0306(17) 0.059(3) -0.0003(16) -0.0060(19) -0.0075(16)
C417 0.0272(17) 0.0286(14) 0.0280(16) -0.0023(12) -0.0055(13) -0.0043(13)
C418 0.0259(17) 0.0303(15) 0.0283(16) -0.0021(12) -0.0058(13) -0.0048(13)
C419 0.0302(18) 0.0287(15) 0.0301(16) -0.0027(12) -0.0087(14) -0.0031(13)
C420 0.0323(18) 0.0303(15) 0.0335(17) -0.0040(13) -0.0046(14) -0.0077(14)
C421 0.0250(17) 0.0367(16) 0.0314(17) -0.0102(13) -0.0051(14) -0.0061(14)
C422 0.0294(18) 0.0303(15) 0.0332(17) -0.0050(13) -0.0115(14) -0.0002(13)
C423 0.040(2) 0.0301(16) 0.043(2) 0.0013(14) -0.0139(17) -0.0082(15)
C424 0.032(2) 0.0452(19) 0.040(2) -0.0134(15) -0.0093(16) -0.0088(16)
C425 0.0304(18) 0.0293(15) 0.0329(17) 0.0014(12) -0.0072(14) -0.0047(13)
C426 0.0302(19) 0.0375(16) 0.0322(17) -0.0008(13) -0.0061(15) -0.0065(14)
C427 0.042(2) 0.048(2) 0.0343(19) -0.0001(15) -0.0050(17) -0.0131(18)
C428 0.056(3) 0.058(2) 0.0299(19) 0.0067(16) -0.0123(18) -0.014(2)
C429 0.045(2) 0.048(2) 0.042(2) 0.0066(16) -0.0196(19) -0.0036(18)
C430 0.035(2) 0.0381(17) 0.0361(19) 0.0023(14) -0.0107(16) -0.0027(15)
C431 0.053(3) 0.067(3) 0.035(2) -0.0031(18) -0.004(2) -0.017(2)
C432 0.069(4) 0.077(3) 0.047(3) 0.012(2) -0.028(3) 0.003(3)
B400 0.028(2) 0.0269(16) 0.0311(19) 0.0005(13) -0.0074(16) -0.0027(15)
C90A 0.074(9) 0.054(7) 0.063(8) 0.000(6) -0.007(7) -0.027(6)
C91A 0.084(5) 0.083(5) 0.078(5) -0.003(4) -0.020(4) -0.027(4)
C92A 0.078(5) 0.078(4) 0.075(5) -0.006(4) -0.022(4) -0.028(4)
C93A 0.086(5) 0.086(4) 0.084(5) 0.000(4) -0.016(4) -0.025(4)
C94A 0.080(6) 0.088(5) 0.078(6) 0.000(4) -0.025(4) -0.027(4)
C95A 0.080(9) 0.081(8) 0.079(9) 0.000(7) -0.027(7) -0.031(7)
C90B 0.080(9) 0.074(9) 0.075(9) 0.005(8) -0.016(8) -0.028(8)
C91B 0.084(5) 0.084(5) 0.080(5) -0.001(4) -0.020(4) -0.026(4)
C92B 0.085(5) 0.085(4) 0.080(5) -0.002(4) -0.019(4) -0.024(4)
C93B 0.080(5) 0.081(4) 0.078(5) -0.003(4) -0.022(4) -0.028(4)
C94B 0.090(6) 0.088(6) 0.090(6) 0.002(5) -0.021(4) -0.027(4)
C95B 0.098(11) 0.095(10) 0.100(11) 0.005(9) -0.024(9) -0.030(9)

loop_
_atom_type_symbol
_atom_type_description
_atom_type_scat_dispersion_real
_atom_type_scat_dispersion_imag
_atom_type_scat_source
C C 0.0181 0.0091 'International Tables Vol C Tables 4.2.6.8 and 6.1.1.4'
H H 0.0000 0.0000 'International Tables Vol C Tables 4.2.6.8 and 6.1.1.4'
B B 0.0090 0.0039 'International Tables Vol C Tables 4.2.6.8 and 6.1.1.4'
F F 0.0727 0.0534 'International Tables Vol C Tables 4.2.6.8 and 6.1.1.4'
N N 0.0311 0.0180 'International Tables Vol C Tables 4.2.6.8 and 6.1.1.4'
Rh Rh 0.0927 3.6045 'International Tables Vol C Tables 4.2.6.8 and 6.1.1.4'

loop_
_exptl_crystal_face_index_h
_exptl_crystal_face_index_k
_exptl_crystal_face_index_l
_exptl_crystal_face_perp_dist
2 0 -10 0.0263
-2 0 10 0.0371
3 10 5 0.1489
-3 -10 -5 0.1225
7 -1 6 0.0256
-7 1 -6 0.0053

loop_
_geom_angle_atom_site_label_1
_geom_angle_atom_site_label_2
_geom_angle_atom_site_label_3
_geom_angle
C2 Rh1 N101 156.83(15)
C2 Rh1 C3 40.10(16)
C2 Rh1 C5 77.96(14)
C2 Rh1 C6 66.02(14)
C2 Rh1 C109 118.62(16)
C3 Rh1 N101 116.75(14)
C3 Rh1 C5 65.36(15)
C3 Rh1 C6 78.73(15)
C3 Rh1 C109 157.63(15)
C5 Rh1 N101 90.86(13)
C5 Rh1 C6 35.60(16)
C6 Rh1 N101 115.09(13)
C109 Rh1 N101 84.09(13)
C109 Rh1 C5 108.81(15)
C109 Rh1 C6 85.13(14)
C115 Rh1 N101 82.59(13)
C115 Rh1 C2 95.78(13)
C115 Rh1 C3 88.95(14)
C115 Rh1 C5 147.15(17)
C115 Rh1 C6 161.62(14)
C115 Rh1 C109 102.51(13)
C102 N101 Rh1 123.8(3)
C106 N101 Rh1 117.4(2)
C106 N101 C102 117.9(3)
C109 N108 C107 123.2(3)
C109 N108 C112 111.9(3)
C112 N108 C107 123.7(3)
C109 N110 C111 111.9(3)
C109 N110 C119 123.7(3)
C111 N110 C119 122.5(3)
C115 N114 C113 122.7(3)
C115 N114 C118 111.8(4)
C118 N114 C113 125.3(4)
C115 N116 C117 110.5(4)
C115 N116 C130 128.2(3)
C117 N116 C130 121.3(3)
C3 C2 Rh1 70.8(2)
C3 C2 C7 105.9(3)
C7 C2 Rh1 100.2(2)
C2 C3 Rh1 69.1(2)
C2 C3 C4 105.1(3)
C4 C3 Rh1 100.6(2)
C3 C4 C8 102.2(3)
C5 C4 C3 98.9(3)
C5 C4 C8 99.9(4)
C4 C5 Rh1 95.1(2)
C6 C5 Rh1 72.6(2)
C6 C5 C4 107.8(4)
C5 C6 Rh1 71.8(2)
C5 C6 C7 105.6(4)
C7 C6 Rh1 93.4(2)
C2 C7 C8 101.9(3)
C6 C7 C2 100.2(3)
C6 C7 C8 100.8(3)
C7 C8 C4 94.1(3)
N101 C102 C103 121.9(4)
N101 C102 C107 117.2(3)
C103 C102 C107 121.0(3)
C104 C103 C102 119.3(4)
C103 C104 C105 119.1(4)
C104 C105 C106 118.8(4)
N101 C106 C105 122.9(4)
N101 C106 C113 115.6(3)
C105 C106 C113 121.4(4)
N108 C107 C102 113.7(3)
N108 C109 Rh1 123.9(3)
N110 C109 Rh1 133.0(3)
N110 C109 N108 103.0(3)
C112 C111 N110 106.7(4)
C111 C112 N108 106.5(3)
N114 C113 C106 110.0(3)
N114 C115 Rh1 117.5(3)
N116 C115 Rh1 138.5(3)
N116 C115 N114 103.8(3)
C118 C117 N116 107.6(4)
C117 C118 N114 106.4(4)
N110 C119 C120 111.2(3)
C119 C120 C121 112.9(4)
C221 C120 C119 110.1(12)
C122 C121 C120 112.2(5)
C121 C122 C123 113.2(5)
C124 C123 C122 114.5(6)
C123 C124 C125 114.9(6)
C126 C125 C124 113.9(6)
C125 C126 C127 111.5(6)
C126 C127 C128 116.6(5)
C226 C127 C128 106.1(17)
C129 C128 C127 114.4(4)
C130 C129 C128 110.4(4)
N116 C130 C129 114.2(4)
C222 C221 C120 100.1(14)
C221 C222 C223 117(2)
C224 C223 C222 110(2)
C223 C224 C225 111(3)
C224 C225 C226 128(3)
C225 C226 C127 132(2)
C402 C401 C406 114.6(3)
C402 C401 B400 120.6(3)
C406 C401 B400 124.6(3)
C403 C402 C401 123.1(3)
C402 C403 C404 120.8(4)
C402 C403 C407 119.2(3)
C404 C403 C407 120.0(4)
C405 C404 C403 117.4(4)
C404 C405 C406 121.7(4)
C404 C405 C408 119.4(4)
C406 C405 C408 118.9(4)
C405 C406 C401 122.4(4)
F1 C407 F2 106.0(4)
F1 C407 F3 107.3(4)
F1 C407 C403 114.5(4)
F2 C407 C403 111.3(3)
F3 C407 F2 104.6(4)
F3 C407 C403 112.5(4)
F4 C408 F6 104.2(5)
F4 C408 C405 114.4(5)
F5 C408 F4 106.4(4)
F5 C408 F6 104.8(5)
F5 C408 C405 114.0(4)
F6 C408 C405 112.0(4)
C410 C409 C414 115.9(3)
C410 C409 B400 125.4(3)
C414 C409 B400 118.6(3)
C411 C410 C409 122.3(3)
C410 C411 C415 121.1(3)
C412 C411 C410 120.7(3)
C412 C411 C415 118.1(3)
C411 C412 C413 118.1(3)
C412 C413 C416 118.9(3)
C414 C413 C412 120.9(3)
C414 C413 C416 120.1(3)
C413 C414 C409 122.1(3)
F7 C415 F8 106.6(4)
F7 C415 F9 105.7(4)
F7 C415 C411 113.7(4)
F7A C415 C411 113.2(5)
F8 C415 F9 105.0(4)
F8 C415 C411 113.2(4)
F8A C415 F7A 104.7(5)
F8A C415 C411 113.2(4)
F9 C415 C411 112.0(4)
F9A C415 F7A 105.4(5)
F9A C415 F8A 106.3(5)
F9A C415 C411 113.4(5)
F10 C416 C413 112.6(3)
F11 C416 F10 104.1(4)
F11 C416 C413 112.8(3)
F12 C416 F10 106.1(3)
F12 C416 F11 106.2(4)
F12 C416 C413 114.2(3)
C418 C417 C422 114.8(3)
C418 C417 B400 124.8(3)
C422 C417 B400 120.3(3)
C417 C418 C419 122.6(3)
C418 C419 C423 118.6(3)
C420 C419 C418 121.2(3)
C420 C419 C423 120.2(3)
C421 C420 C419 117.2(3)
C420 C421 C422 121.5(3)
C420 C421 C424 120.1(3)
C422 C421 C424 118.4(3)
C421 C422 C417 122.6(3)
F13 C423 C419 112.7(3)
F14 C423 F13 104.0(3)
F14 C423 C419 112.9(3)
F15 C423 F13 107.5(4)
F15 C423 F14 105.2(3)
F15 C423 C419 113.8(3)
F16 C424 C421 112.2(3)
F17 C424 F16 104.9(3)
F17 C424 C421 112.7(3)
F18 C424 F16 106.1(3)
F18 C424 F17 106.8(3)
F18 C424 C421 113.5(3)
C426 C425 B400 121.7(3)
C430 C425 C426 115.6(3)
C430 C425 B400 122.6(3)
C427 C426 C425 122.6(4)
C426 C427 C431 120.2(4)
C428 C427 C426 120.4(4)
C428 C427 C431 119.4(3)
C427 C428 C429 118.4(4)
C428 C429 C432 119.7(4)
C430 C429 C428 120.1(4)
C430 C429 C432 120.2(4)
C425 C430 C429 122.8(4)
F19 C431 F20 103.3(5)
F19 C431 F21 107.9(5)
F19 C431 C427 115.2(4)
F19A C431 F20A 105.3(5)
F19A C431 C427 113.7(5)
F20 C431 C427 111.5(4)
F20A C431 C427 111.6(4)
F21 C431 F20 103.8(5)
F21 C431 C427 114.0(5)
F21A C431 F19A 105.9(5)
F21A C431 F20A 105.4(5)
F21A C431 C427 114.2(4)
F22 C432 C429 112.4(4)
F22A C432 C429 112.0(6)
F23 C432 F22 105.4(5)
F23 C432 F24 106.6(5)
F23 C432 C429 114.5(4)
F23A C432 F22A 105.7(6)
F23A C432 F24A 106.1(6)
F23A C432 C429 114.8(5)
F24 C432 F22 104.4(5)
F24 C432 C429 112.7(4)
F24A C432 F22A 105.3(6)
F24A C432 C429 112.2(5)
C401 B400 C409 106.7(3)
C401 B400 C417 112.4(3)
C401 B400 C425 112.6(3)
C409 B400 C417 111.5(3)
C409 B400 C425 109.2(3)
C417 B400 C425 104.5(3)
C92A C91A C90A 109(2)
C91A C92A C93A 103.6(19)
C94A C93A C92A 96.5(18)
C93A C94A C95A 99(2)
C90B C91B C92B 96(3)
C91B C92B C93B 106(3)
C94B C93B C92B 94(3)
C93B C94B C95B 100(3)

loop_
_geom_bond_atom_site_label_1
_geom_bond_atom_site_label_2
_geom_bond_distance
Rh1 N101 2.334(3)
Rh1 C2 2.081(4)
Rh1 C3 2.103(4)
Rh1 C5 2.237(3)
Rh1 C6 2.248(4)
Rh1 C109 2.115(4)
Rh1 C115 2.041(3)
N101 C102 1.347(5)
N101 C106 1.343(5)
N108 C107 1.457(5)
N108 C109 1.367(4)
N108 C112 1.388(5)
N110 C109 1.365(5)
N110 C111 1.388(5)
N110 C119 1.460(5)
N114 C113 1.454(5)
N114 C115 1.363(5)
N114 C118 1.383(5)
N116 C115 1.362(5)
N116 C117 1.394(5)
N116 C130 1.447(6)
C2 C3 1.435(6)
C2 C7 1.540(5)
C3 C4 1.545(6)
C4 C5 1.544(6)
C4 C8 1.545(6)
C5 C6 1.371(6)
C6 C7 1.540(5)
C7 C8 1.542(6)
C102 C103 1.395(5)
C102 C107 1.502(6)
C103 C104 1.373(6)
C104 C105 1.378(6)
C105 C106 1.385(5)
C106 C113 1.506(5)
C111 C112 1.345(6)
C117 C118 1.334(7)
C119 C120 1.529(5)
C120 C121 1.537(5)
C120 C221 1.524(8)
C121 C122 1.521(6)
C122 C123 1.530(6)
C123 C124 1.519(6)
C124 C125 1.521(6)
C125 C126 1.514(6)
C126 C127 1.521(6)
C127 C128 1.537(7)
C127 C226 1.537(8)
C128 C129 1.536(7)
C129 C130 1.531(6)
C221 C222 1.523(8)
C222 C223 1.525(8)
C223 C224 1.521(8)
C224 C225 1.527(8)
C225 C226 1.528(8)
F1 C407 1.320(5)
F2 C407 1.346(5)
F3 C407 1.329(5)
F4 C408 1.316(6)
F5 C408 1.287(6)
F6 C408 1.332(6)
F7 C415 1.318(5)
F7A C415 1.328(6)
F8 C415 1.325(5)
F8A C415 1.323(5)
F9 C415 1.333(5)
F9A C415 1.323(6)
F10 C416 1.345(5)
F11 C416 1.333(6)
F12 C416 1.317(5)
F13 C423 1.343(5)
F14 C423 1.335(4)
F15 C423 1.326(4)
F16 C424 1.341(4)
F17 C424 1.337(5)
F18 C424 1.331(5)
F19 C431 1.324(6)
F19A C431 1.327(6)
F20 C431 1.359(5)
F20A C431 1.344(6)
F21 C431 1.325(5)
F21A C431 1.327(6)
F22 C432 1.339(6)
F22A C432 1.322(6)
F23 C432 1.305(5)
F23A C432 1.310(7)
F24 C432 1.315(5)
F24A C432 1.318(6)
C401 C402 1.401(5)
C401 C406 1.410(5)
C401 B400 1.636(5)
C402 C403 1.386(5)
C403 C404 1.394(6)
C403 C407 1.495(6)
C404 C405 1.378(6)
C405 C406 1.385(6)
C405 C408 1.497(6)
C409 C410 1.398(5)
C409 C414 1.401(4)
C409 B400 1.643(5)
C410 C411 1.392(4)
C411 C412 1.386(5)
C411 C415 1.493(5)
C412 C413 1.391(5)
C413 C414 1.387(5)
C413 C416 1.493(5)
C417 C418 1.394(5)
C417 C422 1.402(5)
C417 B400 1.643(4)
C418 C419 1.394(4)
C419 C420 1.386(5)
C419 C423 1.487(5)
C420 C421 1.378(5)
C421 C422 1.387(5)
C421 C424 1.491(5)
C425 C426 1.399(5)
C425 C430 1.389(6)
C425 B400 1.652(5)
C426 C427 1.388(5)
C427 C428 1.384(6)
C427 C431 1.488(6)
C428 C429 1.393(6)
C429 C430 1.393(6)
C429 C432 1.485(7)
C90A C91A 1.606(13)
C91A C92A 1.597(14)
C92A C93A 1.607(14)
C93A C94A 1.602(13)
C94A C95A 1.606(13)
C90B C91B 1.606(14)
C91B C92B 1.606(14)
C92B C93B 1.606(14)
C93B C94B 1.605(14)
C94B C95B 1.606(14)

loop_
_exptl_oxdiff_crystal_face_indexfrac_h
_exptl_oxdiff_crystal_face_indexfrac_k
_exptl_oxdiff_crystal_face_indexfrac_l
_exptl_oxdiff_crystal_face_x
_exptl_oxdiff_crystal_face_y
_exptl_oxdiff_crystal_face_z
2.0015 0.0218 -9.9849 -0.8756 0.4305 0.0850
-2.0015 -0.0218 9.9849 0.8756 -0.4305 -0.0850
2.9614 9.9733 4.9069 0.3211 -0.1302 0.9033
-2.9614 -9.9733 -4.9069 -0.3211 0.1302 -0.9033
6.9750 -0.9771 5.9818 0.4238 0.9482 0.0700
-6.9750 0.9771 -5.9818 -0.4238 -0.9482 -0.0700
